data_4064331
loop_
_publ_author_name
'Selent, Detlef'
'Franke, Robert'
'Kubis, Christoph'
'Spannenberg, Anke'
'Baumann, Wolfgang'
'Kreidler, Burkard'
'B\"orner, Armin'

_publ_section_title
;
 A New Diphosphite Promoting Highly Regioselective Rhodium-Catalyzed
 Hydroformylation
;
_journal_issue 17
_journal_name_full Organometallics
_journal_page_first 4509
_journal_paper_doi 10.1021/om2000508
_journal_volume 30
_journal_year 2011
_chemical_formula_sum 'C26 H20 Cl O2 P'
_chemical_formula_weight 430.84
_chemical_name_systematic
; 
 ? 
;
_space_group_IT_number 61
_symmetry_cell_setting orthorhombic
_symmetry_space_group_name_Hall '-P 2ac 2ab'
_symmetry_space_group_name_H-M 'P b c a'
_atom_sites_solution_hydrogens geom
_atom_sites_solution_primary direct
_atom_sites_solution_secondary difmap
_audit_creation_method SHELXL-97
_cell_angle_alpha 90.00
_cell_angle_beta 90.00
_cell_angle_gamma 90.00
_cell_formula_units_Z 8
_cell_length_a 12.8071(3)
_cell_length_b 16.2825(3)
_cell_length_c 19.7307(4)
_cell_measurement_reflns_used 14566
_cell_measurement_temperature 150(2)
_cell_measurement_theta_max 29.65
_cell_measurement_theta_min 1.85
_cell_volume 4114.47(15)
_computing_cell_refinement X-AREA
_computing_data_collection 'X-AREA (Stoe & Cie, 2005)'
_computing_data_reduction X-AREA
_computing_structure_refinement 'SHELXL-97 (Sheldrick, 2008)'
_computing_structure_solution 'SHELXS-97 (Sheldrick, 2008)'
_diffrn_ambient_temperature 150(2)
_diffrn_measured_fraction_theta_full 0.999
_diffrn_measured_fraction_theta_max 0.999
_diffrn_measurement_device_type 'STOE IPDS II'
_diffrn_measurement_method \w
_diffrn_radiation_monochromator graphite
_diffrn_radiation_source 'fine-focus sealed tube'
_diffrn_radiation_type MoK\a
_diffrn_radiation_wavelength 0.71073
_diffrn_reflns_av_R_equivalents 0.0361
_diffrn_reflns_av_sigmaI/netI 0.0188
_diffrn_reflns_limit_h_max 17
_diffrn_reflns_limit_h_min -17
_diffrn_reflns_limit_k_max 22
_diffrn_reflns_limit_k_min -22
_diffrn_reflns_limit_l_max 26
_diffrn_reflns_limit_l_min -27
_diffrn_reflns_number 76067
_diffrn_reflns_theta_full 29.17
_diffrn_reflns_theta_max 29.17
_diffrn_reflns_theta_min 2.06
_exptl_absorpt_coefficient_mu 0.285
_exptl_absorpt_correction_type none
_exptl_crystal_colour colourless
_exptl_crystal_density_diffrn 1.391
_exptl_crystal_density_method 'not measured'
_exptl_crystal_description prism
_exptl_crystal_F_000 1792
_exptl_crystal_size_max 0.42
_exptl_crystal_size_mid 0.40
_exptl_crystal_size_min 0.30
_refine_diff_density_max 0.333
_refine_diff_density_min -0.309
_refine_diff_density_rms 0.044
_refine_ls_extinction_method none
_refine_ls_goodness_of_fit_ref 1.036
_refine_ls_hydrogen_treatment constr
_refine_ls_matrix_type full
_refine_ls_number_parameters 271
_refine_ls_number_reflns 5554
_refine_ls_number_restraints 0
_refine_ls_restrained_S_all 1.036
_refine_ls_R_factor_all 0.0415
_refine_ls_R_factor_gt 0.0321
_refine_ls_shift/su_max 0.001
_refine_ls_shift/su_mean 0.000
_refine_ls_structure_factor_coef Fsqd
_refine_ls_weighting_details 'calc w=1/[\s^2^(Fo^2^)+(0.0580P)^2^+0.2033P] where P=(Fo^2^+2Fc^2^)/3'
_refine_ls_weighting_scheme calc
_refine_ls_wR_factor_gt 0.0865
_refine_ls_wR_factor_ref 0.0892
_reflns_number_gt 4548
_reflns_number_total 5554
_reflns_threshold_expression >2sigma(I)
_cod_data_source_file om2000508_si_001.cif
_cod_data_source_block compound_1
_cod_original_cell_volume 4114.48(15)
_cod_original_sg_symbol_H-M Pbca
_cod_database_code 4064331

loop_
_symmetry_equiv_pos_as_xyz
'x, y, z'
'-x+1/2, -y, z+1/2'
'-x, y+1/2, -z+1/2'
'x+1/2, -y+1/2, -z'
'-x, -y, -z'
'x-1/2, y, -z-1/2'
'x, -y-1/2, z-1/2'
'-x-1/2, y-1/2, z'

loop_
_atom_site_label
_atom_site_type_symbol
_atom_site_fract_x
_atom_site_fract_y
_atom_site_fract_z
_atom_site_U_iso_or_equiv
_atom_site_adp_type
_atom_site_occupancy
_atom_site_symmetry_multiplicity
_atom_site_calc_flag
_atom_site_refinement_flags
C1 C 0.84896(9) 0.12736(7) 0.83759(5) 0.0188(2) Uani 1 1 d .
C2 C 0.96156(9) 0.08470(7) 0.83057(5) 0.0191(2) Uani 1 1 d .
C3 C 0.96794(9) -0.00697(7) 0.84610(6) 0.0203(2) Uani 1 1 d .
C4 C 1.04626(9) 0.13522(7) 0.86581(6) 0.0204(2) Uani 1 1 d .
C5 C 0.86055(9) 0.22048(7) 0.84712(6) 0.0206(2) Uani 1 1 d .
C6 C 0.77240(9) 0.09658(6) 0.89120(5) 0.0191(2) Uani 1 1 d .
C7 C 0.88311(9) -0.05969(7) 0.83810(6) 0.0236(2) Uani 1 1 d .
H7 H 0.8172 -0.0379 0.8253 0.028 Uiso 1 1 calc R
C8 C 0.89375(10) -0.14358(8) 0.84860(7) 0.0289(3) Uani 1 1 d .
H8 H 0.8353 -0.1788 0.8427 0.035 Uiso 1 1 calc R
C9 C 0.98954(11) -0.17611(8) 0.86765(7) 0.0318(3) Uani 1 1 d .
H9 H 0.9966 -0.2334 0.8756 0.038 Uiso 1 1 calc R
C10 C 1.07418(11) -0.12478(8) 0.87495(7) 0.0317(3) Uani 1 1 d .
H10 H 1.1399 -0.1468 0.8880 0.038 Uiso 1 1 calc R
C11 C 1.06406(10) -0.04098(8) 0.86333(6) 0.0261(2) Uani 1 1 d .
H11 H 1.1235 -0.0064 0.8672 0.031 Uiso 1 1 calc R
C12 C 1.06837(9) 0.12454(7) 0.93430(6) 0.0247(2) Uani 1 1 d .
H12 H 1.0336 0.0826 0.9590 0.030 Uiso 1 1 calc R
C13 C 1.14049(10) 0.17437(9) 0.96705(7) 0.0309(3) Uani 1 1 d .
H13 H 1.1553 0.1659 1.0137 0.037 Uiso 1 1 calc R
C14 C 1.19070(11) 0.23616(9) 0.93192(7) 0.0345(3) Uani 1 1 d .
H14 H 1.2392 0.2709 0.9544 0.041 Uiso 1 1 calc R
C15 C 1.16991(11) 0.24705(9) 0.86371(7) 0.0327(3) Uani 1 1 d .
H15 H 1.2044 0.2894 0.8393 0.039 Uiso 1 1 calc R
C16 C 1.09918(10) 0.19670(8) 0.83071(6) 0.0257(2) Uani 1 1 d .
H16 H 1.0866 0.2042 0.7837 0.031 Uiso 1 1 calc R
C17 C 0.86564(10) 0.27419(8) 0.79231(6) 0.0271(2) Uani 1 1 d .
H17 H 0.8580 0.2536 0.7475 0.033 Uiso 1 1 calc R
C18 C 0.88186(12) 0.35780(8) 0.80268(7) 0.0336(3) Uani 1 1 d .
H18 H 0.8864 0.3937 0.7649 0.040 Uiso 1 1 calc R
C19 C 0.89145(11) 0.38880(8) 0.86729(8) 0.0331(3) Uani 1 1 d .
H19 H 0.9024 0.4459 0.8742 0.040 Uiso 1 1 calc R
C20 C 0.88492(10) 0.33600(8) 0.92229(7) 0.0296(3) Uani 1 1 d .
H20 H 0.8907 0.3571 0.9670 0.036 Uiso 1 1 calc R
C21 C 0.86994(9) 0.25261(7) 0.91214(6) 0.0242(2) Uani 1 1 d .
H21 H 0.8660 0.2169 0.9501 0.029 Uiso 1 1 calc R
C22 C 0.80106(9) 0.05681(7) 0.95061(6) 0.0232(2) Uani 1 1 d .
H22 H 0.8719 0.0415 0.9575 0.028 Uiso 1 1 calc R
C23 C 0.72722(10) 0.03911(8) 1.00018(6) 0.0259(2) Uani 1 1 d .
H23 H 0.7480 0.0115 1.0404 0.031 Uiso 1 1 calc R
C24 C 0.62414(10) 0.06130(8) 0.99159(6) 0.0257(2) Uani 1 1 d .
H24 H 0.5742 0.0501 1.0260 0.031 Uiso 1 1 calc R
C25 C 0.59421(9) 0.10030(7) 0.93198(7) 0.0262(2) Uani 1 1 d .
H25 H 0.5232 0.1152 0.9253 0.031 Uiso 1 1 calc R
C26 C 0.66753(9) 0.11758(7) 0.88235(6) 0.0230(2) Uani 1 1 d .
H26 H 0.6462 0.1441 0.8417 0.028 Uiso 1 1 calc R
Cl1 Cl 0.84828(3) -0.01938(2) 0.678980(16) 0.03317(9) Uani 1 1 d .
O1 O 0.79960(6) 0.11256(5) 0.77195(4) 0.02225(17) Uani 1 1 d .
O2 O 0.98190(7) 0.09338(5) 0.75735(4) 0.02270(17) Uani 1 1 d .
P1 P 0.88062(3) 0.101628(19) 0.709894(15) 0.02367(8) Uani 1 1 d .

loop_
_atom_site_aniso_label
_atom_site_aniso_U_11
_atom_site_aniso_U_22
_atom_site_aniso_U_33
_atom_site_aniso_U_23
_atom_site_aniso_U_13
_atom_site_aniso_U_12
C1 0.0184(5) 0.0213(5) 0.0165(5) -0.0003(4) -0.0014(4) 0.0005(4)
C2 0.0183(5) 0.0227(5) 0.0164(5) -0.0012(4) 0.0008(4) 0.0001(4)
C3 0.0201(5) 0.0222(5) 0.0187(5) -0.0024(4) 0.0012(4) 0.0017(4)
C4 0.0171(5) 0.0222(5) 0.0219(5) -0.0025(4) 0.0000(4) 0.0000(4)
C5 0.0186(5) 0.0204(5) 0.0229(5) 0.0008(4) 0.0023(4) 0.0013(4)
C6 0.0192(5) 0.0180(5) 0.0202(5) -0.0022(4) 0.0010(4) -0.0006(4)
C7 0.0217(5) 0.0235(5) 0.0256(5) -0.0011(4) 0.0000(4) 0.0004(4)
C8 0.0308(6) 0.0228(6) 0.0332(6) -0.0007(5) 0.0036(5) -0.0022(5)
C9 0.0389(7) 0.0231(6) 0.0334(6) 0.0021(5) 0.0043(5) 0.0062(5)
C10 0.0288(6) 0.0312(6) 0.0350(7) -0.0009(5) -0.0018(5) 0.0110(5)
C11 0.0205(6) 0.0276(6) 0.0302(6) -0.0037(5) -0.0005(5) 0.0030(4)
C12 0.0221(6) 0.0291(6) 0.0228(5) -0.0001(4) -0.0005(4) -0.0029(4)
C13 0.0287(6) 0.0405(7) 0.0235(6) -0.0042(5) -0.0045(5) -0.0045(5)
C14 0.0288(6) 0.0385(7) 0.0361(7) -0.0079(6) -0.0039(5) -0.0110(5)
C15 0.0289(6) 0.0333(6) 0.0360(7) 0.0006(5) 0.0003(5) -0.0105(5)
C16 0.0234(6) 0.0298(6) 0.0238(6) 0.0004(4) 0.0002(4) -0.0044(5)
C17 0.0309(6) 0.0251(6) 0.0254(6) 0.0028(4) 0.0039(5) 0.0020(5)
C18 0.0384(7) 0.0245(6) 0.0379(7) 0.0076(5) 0.0072(6) -0.0003(5)
C19 0.0311(7) 0.0211(5) 0.0472(8) -0.0026(5) 0.0043(6) -0.0017(5)
C20 0.0287(6) 0.0267(6) 0.0333(6) -0.0073(5) 0.0008(5) -0.0010(5)
C21 0.0244(6) 0.0240(5) 0.0241(5) -0.0016(4) 0.0012(4) -0.0003(4)
C22 0.0194(5) 0.0290(6) 0.0214(5) 0.0010(4) -0.0004(4) 0.0010(4)
C23 0.0264(6) 0.0312(6) 0.0202(5) 0.0028(4) 0.0013(4) -0.0012(5)
C24 0.0240(6) 0.0287(6) 0.0244(5) -0.0013(4) 0.0060(4) -0.0040(5)
C25 0.0183(5) 0.0283(6) 0.0320(6) 0.0006(5) 0.0022(4) 0.0007(4)
C26 0.0213(5) 0.0227(5) 0.0249(5) 0.0025(4) -0.0004(4) 0.0011(4)
Cl1 0.03406(17) 0.03698(17) 0.02848(15) -0.01207(12) -0.00421(12) -0.00144(13)
O1 0.0210(4) 0.0286(4) 0.0172(3) -0.0014(3) -0.0026(3) 0.0018(3)
O2 0.0211(4) 0.0299(4) 0.0170(4) -0.0020(3) 0.0016(3) -0.0015(3)
P1 0.02456(16) 0.02980(16) 0.01666(13) -0.00117(11) -0.00068(11) 0.00086(12)

loop_
_atom_type_symbol
_atom_type_description
_atom_type_scat_dispersion_real
_atom_type_scat_dispersion_imag
_atom_type_scat_source
C C 0.0033 0.0016 'International Tables Vol C Tables 4.2.6.8 and 6.1.1.4'
H H 0.0000 0.0000 'International Tables Vol C Tables 4.2.6.8 and 6.1.1.4'
O O 0.0106 0.0060 'International Tables Vol C Tables 4.2.6.8 and 6.1.1.4'
P P 0.1023 0.0942 'International Tables Vol C Tables 4.2.6.8 and 6.1.1.4'
Cl Cl 0.1484 0.1585 'International Tables Vol C Tables 4.2.6.8 and 6.1.1.4'

loop_
_geom_angle_atom_site_label_1
_geom_angle_atom_site_label_2
_geom_angle_atom_site_label_3
_geom_angle
O1 C1 C6 106.38(9)
O1 C1 C5 108.26(9)
C6 C1 C5 107.54(9)
O1 C1 C2 103.92(8)
C6 C1 C2 119.62(9)
C5 C1 C2 110.54(9)
O2 C2 C3 106.32(8)
O2 C2 C4 105.58(9)
C3 C2 C4 113.40(9)
O2 C2 C1 101.63(8)
C3 C2 C1 116.98(9)
C4 C2 C1 111.41(9)
C11 C3 C7 118.17(11)
C11 C3 C2 119.05(10)
C7 C3 C2 122.55(10)
C12 C4 C16 118.26(11)
C12 C4 C2 121.25(10)
C16 C4 C2 120.39(10)
C21 C5 C17 118.43(11)
C21 C5 C1 119.54(10)
C17 C5 C1 121.99(10)
C22 C6 C26 118.29(10)
C22 C6 C1 124.61(10)
C26 C6 C1 116.77(10)
C8 C7 C3 120.84(11)
C9 C8 C7 120.17(12)
C10 C9 C8 119.52(11)
C9 C10 C11 120.36(12)
C10 C11 C3 120.89(11)
C13 C12 C4 120.93(11)
C14 C13 C12 120.13(12)
C13 C14 C15 119.48(12)
C14 C15 C16 120.50(12)
C15 C16 C4 120.67(12)
C18 C17 C5 120.47(12)
C19 C18 C17 120.53(12)
C18 C19 C20 119.46(12)
C21 C20 C19 120.17(12)
C20 C21 C5 120.92(12)
C6 C22 C23 120.70(11)
C24 C23 C22 120.67(11)
C23 C24 C25 119.18(11)
C26 C25 C24 120.25(11)
C25 C26 C6 120.90(11)
C1 O1 P1 114.35(7)
C2 O2 P1 115.89(7)
O2 P1 O1 94.95(4)
O2 P1 Cl1 104.47(3)
O1 P1 Cl1 101.33(3)

loop_
_geom_bond_atom_site_label_1
_geom_bond_atom_site_label_2
_geom_bond_distance
C1 O1 1.4613(13)
C1 C6 1.5269(15)
C1 C5 1.5351(16)
C1 C2 1.6066(16)
C2 O2 1.4749(13)
C2 C3 1.5258(15)
C2 C4 1.5287(15)
C3 C11 1.3920(16)
C3 C7 1.3935(16)
C4 C12 1.3916(16)
C4 C16 1.3932(16)
C5 C21 1.3906(16)
C5 C17 1.3923(16)
C6 C22 1.3887(15)
C6 C26 1.3968(16)
C7 C8 1.3884(17)
C8 C9 1.3881(19)
C9 C10 1.376(2)
C10 C11 1.3898(17)
C12 C13 1.3889(17)
C13 C14 1.381(2)
C14 C15 1.383(2)
C15 C16 1.3843(17)
C17 C18 1.3922(18)
C18 C19 1.377(2)
C19 C20 1.387(2)
C20 C21 1.3858(17)
C22 C23 1.3907(16)
C23 C24 1.3792(18)
C24 C25 1.3905(18)
C25 C26 1.3855(17)
Cl1 P1 2.1038(4)
O1 P1 1.6147(9)
O2 P1 1.6053(9)

loop_
_cod_related_entry_id
_cod_related_entry_database
_cod_related_entry_code
1 ChemSpider 30659651
